data_4342664
loop_
_publ_author_name
'Rinck, Julia'
'Lan, Yanhua'
'Anson, Christopher E.'
'Powell, Annie K.'

_publ_section_title
;
 [In Process Citation].
;
_journal_issue 7
_journal_name_full 'Inorganic chemistry'
_journal_page_first 3107
_journal_page_last 3117
_journal_paper_doi 10.1021/ic502930p
_journal_volume 54
_journal_year 2015
_chemical_formula_moiety '(C36 H72 Cr2 N4 O20 Tm2), 1.5(C2 H3 N), 0.5(C H2 Cl2)'
_chemical_formula_sum 'C39.5 H77.5 Cl Cr2 N5.5 O20 Tm2'
_chemical_formula_weight 1426.88
_chemical_name_systematic
; 
 ? 
;
_space_group_IT_number 14
_symmetry_cell_setting monoclinic
_symmetry_space_group_name_Hall '-P 2yn'
_symmetry_space_group_name_H-M 'P 1 21/n 1'
_atom_sites_solution_hydrogens geom
_atom_sites_solution_primary direct
_atom_sites_solution_secondary difmap
_audit_creation_method SHELXL-97
_cell_angle_alpha 90.00
_cell_angle_beta 91.002(6)
_cell_angle_gamma 90.00
_cell_formula_units_Z 2
_cell_length_a 11.0511(7)
_cell_length_b 10.9817(9)
_cell_length_c 24.5425(15)
_cell_measurement_reflns_used 7999
_cell_measurement_temperature 200(2)
_cell_measurement_theta_max 25.83
_cell_measurement_theta_min 2.49
_cell_volume 2978.0(4)
_computing_cell_refinement 'IPDS 2.92 (Stoe & Cie GmbH, 1999)'
_computing_data_collection 'IPDS 2.92 (Stoe & Cie GmbH, 1999)'
_computing_data_reduction 'IPDS 2.92 (Stoe & Cie GmbH, 1999)'
_computing_molecular_graphics 'Diamond 2.1 (Crystal Impact, 1998)'
_computing_publication_material 'SHELXTL 6.14 (BrukerAXS Inc., 2003)'
_computing_structure_refinement 'SHELXTL 6.14 (BrukerAXS Inc., 2003)'
_computing_structure_solution 'SHELXTL 6.14 (BrukerAXS Inc., 2003)'
_diffrn_ambient_temperature 200(2)
_diffrn_detector_area_resol_mean 6.667
_diffrn_measured_fraction_theta_full 0.968
_diffrn_measured_fraction_theta_max 0.956
_diffrn_measurement_device_type 'Stoe IPDS'
_diffrn_measurement_method 'area detector'
_diffrn_radiation_monochromator graphite
_diffrn_radiation_source 'fine-focus sealed tube'
_diffrn_radiation_type MoK\a
_diffrn_radiation_wavelength 0.71073
_diffrn_reflns_av_R_equivalents 0.0371
_diffrn_reflns_av_sigmaI/netI 0.0265
_diffrn_reflns_limit_h_max 12
_diffrn_reflns_limit_h_min -12
_diffrn_reflns_limit_k_max 13
_diffrn_reflns_limit_k_min -13
_diffrn_reflns_limit_l_max 30
_diffrn_reflns_limit_l_min -30
_diffrn_reflns_number 19396
_diffrn_reflns_theta_full 25.00
_diffrn_reflns_theta_max 26.09
_diffrn_reflns_theta_min 2.49
_exptl_absorpt_coefficient_mu 3.418
_exptl_absorpt_correction_T_max 0.312
_exptl_absorpt_correction_T_min 0.267
_exptl_absorpt_correction_type multi-scan
_exptl_absorpt_process_details
;
XPREP in SHELXTL 6.14 (BrukerAXS Inc., 2003)
;
_exptl_crystal_colour purple
_exptl_crystal_density_diffrn 1.591
_exptl_crystal_density_method 'not measured'
_exptl_crystal_description block
_exptl_crystal_F_000 1432
_exptl_crystal_size_max 0.22
_exptl_crystal_size_mid 0.21
_exptl_crystal_size_min 0.16
_refine_diff_density_max 1.045
_refine_diff_density_min -1.558
_refine_diff_density_rms 0.138
_refine_ls_extinction_method none
_refine_ls_goodness_of_fit_ref 1.054
_refine_ls_hydrogen_treatment mixed
_refine_ls_matrix_type full
_refine_ls_number_parameters 312
_refine_ls_number_reflns 5664
_refine_ls_number_restraints 17
_refine_ls_restrained_S_all 1.056
_refine_ls_R_factor_all 0.0475
_refine_ls_R_factor_gt 0.0447
_refine_ls_shift/su_max 0.001
_refine_ls_shift/su_mean 0.000
_refine_ls_structure_factor_coef Fsqd
_refine_ls_weighting_details 'calc w=1/[\s^2^(Fo^2^)+(0.0978P)^2^+0.7326P] where P=(Fo^2^+2Fc^2^)/3'
_refine_ls_weighting_scheme calc
_refine_ls_wR_factor_gt 0.1256
_refine_ls_wR_factor_ref 0.1280
_reflns_number_gt 5121
_reflns_number_total 5664
_reflns_threshold_expression >2sigma(I)
_cod_data_source_file ic502930p_si_002.cif
_cod_data_source_block jr618nn
_cod_depositor_comments 'Adding full bibliography for 4342656--4342666.cif.'
_cod_original_sg_symbol_H-M 'P 21/n'
_cod_database_code 4342664

loop_
_symmetry_equiv_pos_as_xyz
'x, y, z'
'-x+1/2, y+1/2, -z+1/2'
'-x, -y, -z'
'x-1/2, -y-1/2, z-1/2'

loop_
_atom_site_label
_atom_site_type_symbol
_atom_site_fract_x
_atom_site_fract_y
_atom_site_fract_z
_atom_site_U_iso_or_equiv
_atom_site_adp_type
_atom_site_occupancy
_atom_site_symmetry_multiplicity
_atom_site_calc_flag
_atom_site_refinement_flags
_atom_site_disorder_assembly
_atom_site_disorder_group
Tm1 Tm 0.613760(17) 0.407508(17) 0.452214(7) 0.04198(12) Uani 1 1 d . . .
Cr1 Cr 0.33847(6) 0.49740(6) 0.42229(3) 0.03940(17) Uani 1 1 d . . .
O1 O 0.4764(3) 0.5742(3) 0.46089(13) 0.0412(6) Uani 1 1 d D . .
H1 H 0.502(5) 0.635(4) 0.446(2) 0.049 Uiso 1 1 d D . .
N1 N 0.1945(4) 0.3800(4) 0.39739(17) 0.0477(9) Uani 1 1 d . . .
C1 C 0.2599(5) 0.2772(5) 0.3708(2) 0.0570(12) Uani 1 1 d . . .
H1A H 0.2874 0.3029 0.3343 0.068 Uiso 1 1 calc R . .
H1B H 0.2046 0.2070 0.3660 0.068 Uiso 1 1 calc R . .
C2 C 0.3693(5) 0.2400(4) 0.4063(2) 0.0579(12) Uani 1 1 d . . .
H2A H 0.3420 0.1901 0.4373 0.069 Uiso 1 1 calc R . .
H2B H 0.4255 0.1902 0.3846 0.069 Uiso 1 1 calc R . .
O2 O 0.4294(3) 0.3446(3) 0.42581(13) 0.0440(7) Uani 1 1 d . . .
C3 C 0.1385(6) 0.3377(6) 0.4498(2) 0.0610(13) Uani 1 1 d . . .
H3A H 0.1813 0.2643 0.4635 0.073 Uiso 1 1 calc R . .
H3B H 0.0525 0.3163 0.4432 0.073 Uiso 1 1 calc R . .
C4 C 0.1478(5) 0.4391(5) 0.4921(2) 0.0546(11) Uani 1 1 d . . .
H4A H 0.0972 0.5095 0.4809 0.066 Uiso 1 1 calc R . .
H4B H 0.1203 0.4099 0.5280 0.066 Uiso 1 1 calc R . .
O3 O 0.2711(3) 0.4726(3) 0.49499(13) 0.0444(7) Uani 1 1 d . . .
C5 C 0.0952(5) 0.4291(5) 0.3614(2) 0.0571(12) Uani 1 1 d . . .
H5A H 0.0398 0.3611 0.3521 0.069 Uiso 1 1 calc R . .
H5B H 0.0485 0.4888 0.3828 0.069 Uiso 1 1 calc R . .
C6 C 0.1314(6) 0.4892(5) 0.3095(2) 0.0629(13) Uani 1 1 d . . .
H6A H 0.1717 0.4292 0.2858 0.075 Uiso 1 1 calc R . .
H6B H 0.1895 0.5557 0.3176 0.075 Uiso 1 1 calc R . .
C7 C 0.0200(6) 0.5410(7) 0.2799(3) 0.0758(16) Uani 1 1 d . . .
H7A H -0.0372 0.4738 0.2719 0.091 Uiso 1 1 calc R . .
H7B H -0.0209 0.5990 0.3044 0.091 Uiso 1 1 calc R . .
C8 C 0.0486(11) 0.6043(9) 0.2283(4) 0.107(3) Uani 1 1 d . . .
H8A H -0.0261 0.6364 0.2117 0.160 Uiso 1 1 calc R . .
H8B H 0.0861 0.5467 0.2032 0.160 Uiso 1 1 calc R . .
H8C H 0.1046 0.6716 0.2359 0.160 Uiso 1 1 calc R . .
O4 O 0.6057(3) 0.5018(3) 0.36802(13) 0.0520(8) Uani 1 1 d . . .
O5 O 0.4081(3) 0.5311(3) 0.34896(13) 0.0481(7) Uani 1 1 d . . .
C9 C 0.5201(5) 0.5315(4) 0.33682(19) 0.0484(10) Uani 1 1 d . A .
C10 C 0.5501(6) 0.5685(6) 0.2782(2) 0.0650(14) Uani 1 1 d DU . .
C11A C 0.4759(17) 0.6850(13) 0.2645(7) 0.092(4) Uiso 0.50 1 d PD A 1
H11A H 0.5014 0.7512 0.2889 0.138 Uiso 0.50 1 calc PR A 1
H11B H 0.3896 0.6686 0.2694 0.138 Uiso 0.50 1 calc PR A 1
H11C H 0.4898 0.7088 0.2266 0.138 Uiso 0.50 1 calc PR A 1
C12A C 0.6842(12) 0.5960(13) 0.2734(7) 0.079(4) Uiso 0.50 1 d PD A 1
H12A H 0.7074 0.6591 0.2998 0.118 Uiso 0.50 1 calc PR A 1
H12B H 0.7007 0.6246 0.2364 0.118 Uiso 0.50 1 calc PR A 1
H12C H 0.7310 0.5218 0.2808 0.118 Uiso 0.50 1 calc PR A 1
C13A C 0.511(2) 0.4685(15) 0.2406(8) 0.106(5) Uiso 0.50 1 d PDU A 1
H13A H 0.5278 0.4920 0.2029 0.159 Uiso 0.50 1 calc PR A 1
H13B H 0.4246 0.4535 0.2445 0.159 Uiso 0.50 1 calc PR A 1
H13C H 0.5565 0.3942 0.2497 0.159 Uiso 0.50 1 calc PR A 1
C11B C 0.4424(15) 0.6148(16) 0.2464(8) 0.096(5) Uiso 0.50 1 d PD A 2
H11D H 0.4671 0.6369 0.2095 0.145 Uiso 0.50 1 calc PR A 2
H11E H 0.4094 0.6866 0.2646 0.145 Uiso 0.50 1 calc PR A 2
H11F H 0.3804 0.5511 0.2442 0.145 Uiso 0.50 1 calc PR A 2
C12B C 0.6564(15) 0.6565(15) 0.2804(7) 0.089(4) Uiso 0.50 1 d PD A 2
H12D H 0.7285 0.6140 0.2944 0.133 Uiso 0.50 1 calc PR A 2
H12E H 0.6374 0.7247 0.3045 0.133 Uiso 0.50 1 calc PR A 2
H12F H 0.6718 0.6873 0.2437 0.133 Uiso 0.50 1 calc PR A 2
C13B C 0.604(2) 0.4577(17) 0.2505(9) 0.119(6) Uiso 0.50 1 d PD A 2
H13D H 0.6636 0.4193 0.2750 0.178 Uiso 0.50 1 calc PR A 2
H13E H 0.6436 0.4829 0.2169 0.178 Uiso 0.50 1 calc PR A 2
H13F H 0.5395 0.3993 0.2417 0.178 Uiso 0.50 1 calc PR A 2
O6 O 0.2452(3) 0.6516(3) 0.41446(13) 0.0492(7) Uani 1 1 d . . .
O7 O 0.2987(3) 0.7444(3) 0.49291(14) 0.0517(8) Uani 1 1 d . . .
C14 C 0.2460(5) 0.7417(4) 0.4475(2) 0.0475(10) Uani 1 1 d . . .
C15 C 0.1723(6) 0.8540(5) 0.4281(2) 0.0593(13) Uani 1 1 d . . .
C16 C 0.2319(12) 0.9011(7) 0.3763(4) 0.107(4) Uani 1 1 d . . .
H16A H 0.1887 0.9735 0.3631 0.160 Uiso 1 1 calc R . .
H16B H 0.2287 0.8376 0.3482 0.160 Uiso 1 1 calc R . .
H16C H 0.3165 0.9221 0.3844 0.160 Uiso 1 1 calc R . .
C17 C 0.0437(8) 0.8177(7) 0.4167(5) 0.105(3) Uani 1 1 d . . .
H17A H 0.0072 0.7885 0.4504 0.157 Uiso 1 1 calc R . .
H17B H 0.0416 0.7526 0.3894 0.157 Uiso 1 1 calc R . .
H17C H -0.0018 0.8882 0.4029 0.157 Uiso 1 1 calc R . .
C18 C 0.1755(9) 0.9548(6) 0.4712(3) 0.092(2) Uani 1 1 d . . .
H18A H 0.1353 0.9262 0.5041 0.137 Uiso 1 1 calc R . .
H18B H 0.1335 1.0270 0.4570 0.137 Uiso 1 1 calc R . .
H18C H 0.2598 0.9756 0.4801 0.137 Uiso 1 1 calc R . .
N2 N 0.7815(4) 0.2699(4) 0.39099(19) 0.0594(11) Uani 1 1 d . . .
O8 O 0.8138(3) 0.3666(3) 0.41565(15) 0.0541(8) Uani 1 1 d . . .
O9 O 0.6692(3) 0.2448(3) 0.39047(15) 0.0583(9) Uani 1 1 d . . .
O10 O 0.8566(4) 0.2016(4) 0.3698(2) 0.0864(15) Uani 1 1 d . . .
N21A N 0.5750(13) 0.7947(11) 0.4236(5) 0.122(4) Uiso 0.75 1 d P . .
C21A C 0.6288(14) 0.8765(14) 0.4022(6) 0.104(3) Uiso 0.75 1 d P . .
C22A C 0.7009(15) 0.9551(14) 0.3756(6) 0.114(4) Uiso 0.75 1 d P . .
C21B C 0.591(3) 0.868(4) 0.3856(19) 0.104(3) Uiso 0.25 1 d PD . .
Cl1B Cl 0.528(2) 0.9232(15) 0.4478(8) 0.167(6) Uiso 0.25 1 d PD . .
Cl2B Cl 0.730(2) 0.8006(19) 0.4093(9) 0.193(7) Uiso 0.25 1 d PD . .

loop_
_atom_site_aniso_label
_atom_site_aniso_U_11
_atom_site_aniso_U_22
_atom_site_aniso_U_33
_atom_site_aniso_U_23
_atom_site_aniso_U_13
_atom_site_aniso_U_12
Tm1 0.02874(18) 0.05846(17) 0.03874(16) -0.00491(6) 0.00081(10) 0.00110(6)
Cr1 0.0290(4) 0.0503(4) 0.0388(3) -0.0020(3) -0.0003(3) -0.0019(2)
O1 0.0276(17) 0.0547(16) 0.0414(16) -0.0022(12) 0.0023(12) 0.0000(12)
N1 0.035(2) 0.058(2) 0.050(2) -0.0047(17) -0.0056(16) -0.0050(16)
C1 0.046(3) 0.059(3) 0.066(3) -0.012(2) -0.010(2) -0.002(2)
C2 0.048(3) 0.052(2) 0.073(3) -0.005(2) -0.010(2) -0.002(2)
O2 0.0304(17) 0.0522(16) 0.0494(16) -0.0056(12) -0.0025(12) -0.0031(11)
C3 0.051(3) 0.074(3) 0.058(3) 0.002(2) 0.000(2) -0.024(2)
C4 0.037(3) 0.074(3) 0.053(3) -0.001(2) 0.003(2) -0.008(2)
O3 0.0263(16) 0.0594(17) 0.0476(16) -0.0015(13) 0.0013(12) -0.0055(12)
C5 0.038(3) 0.071(3) 0.062(3) -0.004(2) -0.009(2) -0.004(2)
C6 0.051(3) 0.075(3) 0.063(3) 0.001(2) -0.010(2) -0.001(2)
C7 0.056(4) 0.104(5) 0.067(4) 0.005(3) -0.013(3) 0.012(3)
C8 0.091(8) 0.145(9) 0.084(6) 0.026(5) -0.010(5) 0.019(5)
O4 0.039(2) 0.075(2) 0.0419(16) 0.0061(14) 0.0035(13) -0.0017(14)
O5 0.0373(19) 0.0654(19) 0.0416(16) 0.0007(13) 0.0009(13) -0.0011(13)
C9 0.041(3) 0.063(3) 0.042(2) 0.0006(18) 0.0038(18) -0.0034(19)
C10 0.055(4) 0.095(4) 0.046(3) 0.008(3) 0.006(2) -0.005(3)
O6 0.044(2) 0.0553(17) 0.0479(17) 0.0002(13) -0.0043(14) 0.0023(13)
O7 0.052(2) 0.0542(17) 0.0485(17) -0.0004(13) 0.0010(15) 0.0024(14)
C14 0.041(3) 0.051(2) 0.050(2) 0.0063(18) 0.0044(19) 0.0005(17)
C15 0.064(4) 0.052(3) 0.062(3) 0.010(2) 0.001(2) 0.007(2)
C16 0.148(11) 0.085(5) 0.088(6) 0.036(4) 0.026(6) 0.017(5)
C17 0.073(6) 0.084(4) 0.157(9) 0.013(5) -0.027(5) 0.027(4)
C18 0.117(7) 0.063(3) 0.095(5) -0.006(3) -0.002(4) 0.028(4)
N2 0.048(3) 0.076(3) 0.055(2) -0.013(2) 0.0111(19) 0.000(2)
O8 0.0362(19) 0.069(2) 0.057(2) -0.0130(17) 0.0076(14) -0.0017(15)
O9 0.041(2) 0.076(2) 0.058(2) -0.0219(17) 0.0008(15) -0.0032(15)
O10 0.054(3) 0.097(3) 0.109(4) -0.047(3) 0.028(2) 0.004(2)

loop_
_atom_type_symbol
_atom_type_description
_atom_type_scat_dispersion_real
_atom_type_scat_dispersion_imag
_atom_type_scat_source
C C 0.0033 0.0016 'International Tables Vol C Tables 4.2.6.8 and 6.1.1.4'
H H 0.0000 0.0000 'International Tables Vol C Tables 4.2.6.8 and 6.1.1.4'
N N 0.0061 0.0033 'International Tables Vol C Tables 4.2.6.8 and 6.1.1.4'
O O 0.0106 0.0060 'International Tables Vol C Tables 4.2.6.8 and 6.1.1.4'
Cr Cr 0.3209 0.6236 'International Tables Vol C Tables 4.2.6.8 and 6.1.1.4'
Tm Tm -0.3139 5.2483 'International Tables Vol C Tables 4.2.6.8 and 6.1.1.4'
Cl Cl 0.1484 0.1585 'International Tables Vol C Tables 4.2.6.8 and 6.1.1.4'

loop_
_geom_angle_atom_site_label_1
_geom_angle_atom_site_label_2
_geom_angle_atom_site_label_3
_geom_angle
_geom_angle_site_symmetry_1
_geom_angle_site_symmetry_3
O3 Tm1 O2 149.12(11) 3_666 .
O3 Tm1 O4 105.51(12) 3_666 .
O2 Tm1 O4 81.89(12) . .
O3 Tm1 O7 82.02(12) 3_666 3_666
O2 Tm1 O7 108.13(12) . 3_666
O4 Tm1 O7 147.37(12) . 3_666
O3 Tm1 O1 70.90(11) 3_666 3_666
O2 Tm1 O1 83.80(11) . 3_666
O4 Tm1 O1 138.90(12) . 3_666
O7 Tm1 O1 73.73(12) 3_666 3_666
O3 Tm1 O1 81.52(11) 3_666 .
O2 Tm1 O1 71.69(11) . .
O4 Tm1 O1 73.85(12) . .
O7 Tm1 O1 138.66(12) 3_666 .
O1 Tm1 O1 65.08(13) 3_666 .
O3 Tm1 O9 130.50(12) 3_666 .
O2 Tm1 O9 80.24(12) . .
O4 Tm1 O9 77.18(13) . .
O7 Tm1 O9 74.25(13) 3_666 .
O1 Tm1 O9 137.39(13) 3_666 .
O1 Tm1 O9 141.89(12) . .
O3 Tm1 O8 79.14(12) 3_666 .
O2 Tm1 O8 131.49(11) . .
O4 Tm1 O8 77.00(13) . .
O7 Tm1 O8 73.31(13) 3_666 .
O1 Tm1 O8 137.84(12) 3_666 .
O1 Tm1 O8 138.95(12) . .
O9 Tm1 O8 52.78(12) . .
O2 Cr1 O3 92.47(14) . .
O2 Cr1 O1 87.34(13) . .
O3 Cr1 O1 85.69(13) . .
O2 Cr1 O6 176.97(13) . .
O3 Cr1 O6 90.12(14) . .
O1 Cr1 O6 94.42(14) . .
O2 Cr1 O5 89.62(14) . .
O3 Cr1 O5 177.28(14) . .
O1 Cr1 O5 92.68(14) . .
O6 Cr1 O5 87.84(14) . .
O2 Cr1 N1 82.76(15) . .
O3 Cr1 N1 83.31(15) . .
O1 Cr1 N1 164.84(15) . .
O6 Cr1 N1 95.99(15) . .
O5 Cr1 N1 98.68(15) . .
Cr1 O1 Tm1 97.73(13) . 3_666
Cr1 O1 Tm1 96.68(12) . .
Tm1 O1 Tm1 114.92(13) 3_666 .
Cr1 O1 H1 115(4) . .
Tm1 O1 H1 119(4) 3_666 .
Tm1 O1 H1 111(4) . .
C5 N1 C1 111.7(4) . .
C5 N1 C3 107.9(4) . .
C1 N1 C3 110.4(4) . .
C5 N1 Cr1 119.2(3) . .
C1 N1 Cr1 102.6(3) . .
C3 N1 Cr1 104.8(3) . .
N1 C1 C2 109.6(4) . .
N1 C1 H1A 109.8 . .
C2 C1 H1A 109.8 . .
N1 C1 H1B 109.8 . .
C2 C1 H1B 109.8 . .
H1A C1 H1B 108.2 . .
O2 C2 C1 109.8(4) . .
O2 C2 H2A 109.7 . .
C1 C2 H2A 109.7 . .
O2 C2 H2B 109.7 . .
C1 C2 H2B 109.7 . .
H2A C2 H2B 108.2 . .
C2 O2 Cr1 116.5(3) . .
C2 O2 Tm1 140.7(3) . .
Cr1 O2 Tm1 102.25(13) . .
N1 C3 C4 109.4(4) . .
N1 C3 H3A 109.8 . .
C4 C3 H3A 109.8 . .
N1 C3 H3B 109.8 . .
C4 C3 H3B 109.8 . .
H3A C3 H3B 108.2 . .
O3 C4 C3 106.1(4) . .
O3 C4 H4A 110.5 . .
C3 C4 H4A 110.5 . .
O3 C4 H4B 110.5 . .
C3 C4 H4B 110.5 . .
H4A C4 H4B 108.7 . .
C4 O3 Cr1 111.8(3) . .
C4 O3 Tm1 136.3(3) . 3_666
Cr1 O3 Tm1 102.98(13) . 3_666
C6 C5 N1 117.2(5) . .
C6 C5 H5A 108.0 . .
N1 C5 H5A 108.0 . .
C6 C5 H5B 108.0 . .
N1 C5 H5B 108.0 . .
H5A C5 H5B 107.2 . .
C5 C6 C7 110.1(5) . .
C5 C6 H6A 109.6 . .
C7 C6 H6A 109.6 . .
C5 C6 H6B 109.6 . .
C7 C6 H6B 109.6 . .
H6A C6 H6B 108.2 . .
C8 C7 C6 113.5(7) . .
C8 C7 H7A 108.9 . .
C6 C7 H7A 108.9 . .
C8 C7 H7B 108.9 . .
C6 C7 H7B 108.9 . .
H7A C7 H7B 107.7 . .
C7 C8 H8A 109.5 . .
C7 C8 H8B 109.5 . .
H8A C8 H8B 109.5 . .
C7 C8 H8C 109.5 . .
H8A C8 H8C 109.5 . .
H8B C8 H8C 109.5 . .
C9 O4 Tm1 133.0(3) . .
C9 O5 Cr1 126.8(3) . .
O4 C9 O5 125.6(4) . .
O4 C9 C10 118.0(4) . .
O5 C9 C10 116.4(4) . .
C13A C10 C12A 111.5(11) . .
C11B C10 C13B 110.6(12) . .
C11B C10 C12B 114.1(11) . .
C13B C10 C12B 102.5(12) . .
C13A C10 C9 108.6(9) . .
C11B C10 C9 113.3(9) . .
C12A C10 C9 110.6(8) . .
C13B C10 C9 107.4(10) . .
C12B C10 C9 108.3(8) . .
C13A C10 C11A 109.2(12) . .
C12A C10 C11A 109.4(10) . .
C9 C10 C11A 107.4(8) . .
C10 C11A H11A 109.5 . .
C10 C11A H11B 109.5 . .
H11A C11A H11B 109.5 . .
C10 C11A H11C 109.5 . .
H11A C11A H11C 109.5 . .
H11B C11A H11C 109.5 . .
C10 C12A H12A 109.5 . .
C10 C12A H12B 109.5 . .
H12A C12A H12B 109.5 . .
C10 C12A H12C 109.5 . .
H12A C12A H12C 109.5 . .
H12B C12A H12C 109.5 . .
C10 C13A H13A 109.5 . .
C10 C13A H13B 109.5 . .
H13A C13A H13B 109.5 . .
C10 C13A H13C 109.5 . .
H13A C13A H13C 109.5 . .
H13B C13A H13C 109.5 . .
C10 C11B H11D 109.5 . .
C10 C11B H11E 109.5 . .
H11D C11B H11E 109.5 . .
C10 C11B H11F 109.5 . .
H11D C11B H11F 109.5 . .
H11E C11B H11F 109.5 . .
C10 C12B H12D 109.5 . .
C10 C12B H12E 109.5 . .
H12D C12B H12E 109.5 . .
C10 C12B H12F 109.5 . .
H12D C12B H12F 109.5 . .
H12E C12B H12F 109.5 . .
C10 C13B H13D 109.5 . .
C10 C13B H13E 109.5 . .
H13D C13B H13E 109.5 . .
C10 C13B H13F 109.5 . .
H13D C13B H13F 109.5 . .
H13E C13B H13F 109.5 . .
C14 O6 Cr1 126.8(3) . .
C14 O7 Tm1 132.6(3) . 3_666
O7 C14 O6 125.6(4) . .
O7 C14 C15 119.3(4) . .
O6 C14 C15 115.1(4) . .
C17 C15 C18 109.4(6) . .
C17 C15 C16 110.8(8) . .
C18 C15 C16 109.0(6) . .
C17 C15 C14 109.7(5) . .
C18 C15 C14 111.0(5) . .
C16 C15 C14 107.0(6) . .
C15 C16 H16A 109.5 . .
C15 C16 H16B 109.5 . .
H16A C16 H16B 109.5 . .
C15 C16 H16C 109.5 . .
H16A C16 H16C 109.5 . .
H16B C16 H16C 109.5 . .
C15 C17 H17A 109.5 . .
C15 C17 H17B 109.5 . .
H17A C17 H17B 109.5 . .
C15 C17 H17C 109.5 . .
H17A C17 H17C 109.5 . .
H17B C17 H17C 109.5 . .
C15 C18 H18A 109.5 . .
C15 C18 H18B 109.5 . .
H18A C18 H18B 109.5 . .
C15 C18 H18C 109.5 . .
H18A C18 H18C 109.5 . .
H18B C18 H18C 109.5 . .
O10 N2 O8 121.4(5) . .
O10 N2 O9 121.7(5) . .
O8 N2 O9 116.9(4) . .
O10 N2 Tm1 172.4(4) . .
N2 O8 Tm1 94.6(3) . .
N2 O9 Tm1 95.2(3) . .
N21A C21A C22A 171.3(17) . .
Cl2B C21B Cl1B 102(3) . .

loop_
_geom_bond_atom_site_label_1
_geom_bond_atom_site_label_2
_geom_bond_distance
_geom_bond_site_symmetry_2
Tm1 O3 2.230(3) 3_666
Tm1 O2 2.237(3) .
Tm1 O4 2.312(3) .
Tm1 O7 2.343(3) 3_666
Tm1 O1 2.378(3) 3_666
Tm1 O1 2.390(3) .
Tm1 O9 2.428(3) .
Tm1 O8 2.442(3) .
Cr1 O2 1.957(3) .
Cr1 O3 1.964(3) .
Cr1 O1 1.970(3) .
Cr1 O6 1.990(3) .
Cr1 O5 2.004(3) .
Cr1 N1 2.129(4) .
O1 Tm1 2.378(3) 3_666
O1 H1 0.81(3) .
N1 C5 1.497(7) .
N1 C1 1.497(7) .
N1 C3 1.511(7) .
C1 C2 1.534(8) .
C1 H1A 0.9900 .
C1 H1B 0.9900 .
C2 O2 1.407(6) .
C2 H2A 0.9900 .
C2 H2B 0.9900 .
C3 C4 1.524(8) .
C3 H3A 0.9900 .
C3 H3B 0.9900 .
C4 O3 1.413(6) .
C4 H4A 0.9900 .
C4 H4B 0.9900 .
O3 Tm1 2.230(3) 3_666
C5 C6 1.496(8) .
C5 H5A 0.9900 .
C5 H5B 0.9900 .
C6 C7 1.528(8) .
C6 H6A 0.9900 .
C6 H6B 0.9900 .
C7 C8 1.485(12) .
C7 H7A 0.9900 .
C7 H7B 0.9900 .
C8 H8A 0.9800 .
C8 H8B 0.9800 .
C8 H8C 0.9800 .
O4 C9 1.250(6) .
O5 C9 1.279(6) .
C9 C10 1.538(7) .
C10 C13A 1.492(13) .
C10 C11B 1.500(13) .
C10 C12A 1.519(13) .
C10 C13B 1.521(14) .
C10 C12B 1.521(12) .
C10 C11A 1.553(13) .
C11A H11A 0.9800 .
C11A H11B 0.9800 .
C11A H11C 0.9800 .
C12A H12A 0.9800 .
C12A H12B 0.9800 .
C12A H12C 0.9800 .
C13A H13A 0.9800 .
C13A H13B 0.9800 .
C13A H13C 0.9800 .
C11B H11D 0.9800 .
C11B H11E 0.9800 .
C11B H11F 0.9800 .
C12B H12D 0.9800 .
C12B H12E 0.9800 .
C12B H12F 0.9800 .
C13B H13D 0.9800 .
C13B H13E 0.9800 .
C13B H13F 0.9800 .
O6 C14 1.279(6) .
O7 C14 1.249(6) .
O7 Tm1 2.343(3) 3_666
C14 C15 1.549(7) .
C15 C17 1.498(11) .
C15 C18 1.531(9) .
C15 C16 1.531(11) .
C16 H16A 0.9800 .
C16 H16B 0.9800 .
C16 H16C 0.9800 .
C17 H17A 0.9800 .
C17 H17B 0.9800 .
C17 H17C 0.9800 .
C18 H18A 0.9800 .
C18 H18B 0.9800 .
C18 H18C 0.9800 .
N2 O10 1.240(6) .
N2 O8 1.270(6) .
N2 O9 1.270(6) .
N21A C21A 1.203(19) .
C21A C22A 1.35(2) .
C21B Cl2B 1.79(4) .
C21B Cl1B 1.79(3) .

loop_
_geom_hbond_atom_site_label_D
_geom_hbond_atom_site_label_H
_geom_hbond_atom_site_label_A
_geom_hbond_distance_DH
_geom_hbond_distance_HA
_geom_hbond_distance_DA
_geom_hbond_angle_DHA
O1 H1 N21A 0.81(3) 2.01(4) 2.815(13) 170(6)
